data_7115585
loop_
_publ_author_name
'Kennedy, Alan R.'
'Leenhouts, Sarah M.'
'Liggat, John J.'
'Mart\'inez-Mart\'inez, Antonio J.'
'Miller, Kimberley'
'Mulvey, Robert E.'
'O'Hara, Charles T.'
'O'Keefe, Philip'
'Steven, Alan'

_publ_section_title
;
 Dehydromethylation of alkali metal salts of the utility amide
 2,2,6,6-tetramethylpiperidide (TMP)
;
_journal_coden_ASTM CHCOFS
_journal_issue 73
_journal_name_full
;
 Chemical Communications (Cambridge, United Kingdom)
;
_journal_page_first 10588
_journal_page_last 10591
_journal_paper_doi 10.1039/c4cc04959d
_journal_volume 50
_journal_year 2014
_chemical_formula_moiety 'C28 H60 N6 Na2'
_chemical_formula_sum 'C28 H60 N6 Na2'
_chemical_formula_weight 526.80
_space_group_crystal_system orthorhombic
_space_group_IT_number 61
_space_group_name_Hall '-P 2ac 2ab'
_space_group_name_H-M_alt 'P b c a'
_symmetry_space_group_name_Hall '-P 2ac 2ab'
_symmetry_space_group_name_H-M 'P b c a'
_atom_sites_solution_hydrogens geom
_atom_sites_solution_primary direct
_audit_creation_method SHELXL-2013
_cell_angle_alpha 90
_cell_angle_beta 90
_cell_angle_gamma 90
_cell_formula_units_Z 4
_cell_length_a 10.7005(3)
_cell_length_b 15.6464(5)
_cell_length_c 19.4063(7)
_cell_measurement_reflns_used 6667
_cell_measurement_temperature 123(2)
_cell_measurement_theta_max 73.0000
_cell_measurement_theta_min 3.6257
_cell_volume 3249.09(18)
_computing_cell_refinement
;
CrysAlisPro, Agilent Technologies,
Version 1.171.34.46 (release 25-11-2010 CrysAlis171 .NET)
(compiled Nov 25 2010,17:55:46)
;
_computing_data_collection
;
CrysAlisPro, Agilent Technologies,
Version 1.171.34.46 (release 25-11-2010 CrysAlis171 .NET)
(compiled Nov 25 2010,17:55:46)
;
_computing_data_reduction
;
CrysAlisPro, Agilent Technologies,
Version 1.171.34.46 (release 25-11-2010 CrysAlis171 .NET)
(compiled Nov 25 2010,17:55:46)
;
_computing_structure_refinement 'SHELXL-2013 (Sheldrick, 2013)'
_diffrn_ambient_temperature 123(2)
_diffrn_measured_fraction_theta_full 1.000
_diffrn_measured_fraction_theta_max 0.998
_diffrn_measurement_device_type 'Oxford Diffraction Gemini S'
_diffrn_measurement_method 'omega scans'
_diffrn_radiation_type CuK\a
_diffrn_radiation_wavelength 1.54184
_diffrn_reflns_av_R_equivalents 0.0369
_diffrn_reflns_av_unetI/netI 0.0252
_diffrn_reflns_Laue_measured_fraction_full 1.000
_diffrn_reflns_Laue_measured_fraction_max 0.998
_diffrn_reflns_limit_h_max 13
_diffrn_reflns_limit_h_min -13
_diffrn_reflns_limit_k_max 12
_diffrn_reflns_limit_k_min -19
_diffrn_reflns_limit_l_max 23
_diffrn_reflns_limit_l_min -24
_diffrn_reflns_number 22031
_diffrn_reflns_point_group_measured_fraction_full 1.000
_diffrn_reflns_point_group_measured_fraction_max 0.998
_diffrn_reflns_theta_full 70.000
_diffrn_reflns_theta_max 73.151
_diffrn_reflns_theta_min 4.557
_diffrn_source tube
_exptl_absorpt_coefficient_mu 0.723
_exptl_absorpt_correction_T_max 1.00000
_exptl_absorpt_correction_T_min 0.61309
_exptl_absorpt_correction_type multi-scan
_exptl_absorpt_process_details
;
CrysAlisPro, Agilent Technologies,
Version 1.171.34.46 (release 25-11-2010 CrysAlis171 .NET)
(compiled Nov 25 2010,17:55:46)
Empirical absorption correction using spherical harmonics,
 implemented in SCALE3 ABSPACK scaling algorithm.
;
_exptl_crystal_colour orange
_exptl_crystal_density_diffrn 1.077
_exptl_crystal_description 'cut plate'
_exptl_crystal_F_000 1168
_exptl_crystal_size_max 0.29
_exptl_crystal_size_mid 0.26
_exptl_crystal_size_min 0.12
_refine_diff_density_max 0.309
_refine_diff_density_min -0.201
_refine_diff_density_rms 0.040
_refine_ls_extinction_method none
_refine_ls_goodness_of_fit_ref 1.079
_refine_ls_hydrogen_treatment constr
_refine_ls_matrix_type full
_refine_ls_number_parameters 170
_refine_ls_number_reflns 3254
_refine_ls_number_restraints 0
_refine_ls_restrained_S_all 1.079
_refine_ls_R_factor_all 0.0705
_refine_ls_R_factor_gt 0.0527
_refine_ls_shift/su_max 0.001
_refine_ls_shift/su_mean 0.000
_refine_ls_structure_factor_coef Fsqd
_refine_ls_weighting_details 'w=1/[\s^2^(Fo^2^)+(0.0761P)^2^+0.8908P] where P=(Fo^2^+2Fc^2^)/3'
_refine_ls_weighting_scheme calc
_refine_ls_wR_factor_gt 0.1453
_refine_ls_wR_factor_ref 0.1560
_reflns_Friedel_coverage 0.000
_reflns_number_gt 2483
_reflns_number_total 3254
_reflns_threshold_expression 'I > 2\s(I)'
_cod_data_source_file c4cc04959d.cif
_cod_data_source_block amc90smart_a
_cod_database_code 7115585
_shelx_space_group_comment
;
The symmetry employed for this shelxl refinement is uniquely defined
by the following loop, which should always be used as a source of
symmetry information in preference to the above space-group names.
They are only intended as comments.
;
_shelxl_version_number 2013-4

loop_
_space_group_symop_operation_xyz
'x, y, z'
'-x+1/2, -y, z+1/2'
'-x, y+1/2, -z+1/2'
'x+1/2, -y+1/2, -z'
'-x, -y, -z'
'x-1/2, y, -z-1/2'
'x, -y-1/2, z-1/2'
'-x-1/2, y-1/2, z'

loop_
_atom_site_label
_atom_site_type_symbol
_atom_site_fract_x
_atom_site_fract_y
_atom_site_fract_z
_atom_site_U_iso_or_equiv
_atom_site_adp_type
_atom_site_occupancy
_atom_site_site_symmetry_order
_atom_site_calc_flag
_atom_site_refinement_flags_posn
_atom_site_refinement_flags_adp
Na1 Na 0.08776(6) 0.04709(4) 0.94779(4) 0.0339(2) Uani 1 1 d . .
N1 N 0.10160(14) 0.04103(10) 1.07287(8) 0.0368(4) Uani 1 1 d . .
N2 N 0.31128(15) 0.05022(11) 0.90596(8) 0.0419(4) Uani 1 1 d . .
N3 N 0.10843(15) 0.16970(10) 0.85866(9) 0.0425(4) Uani 1 1 d . .
C1 C 0.18921(18) -0.01256(14) 1.09903(11) 0.0436(5) Uani 1 1 d . .
C2 C 0.2681(2) 0.00228(19) 1.15337(12) 0.0628(7) Uani 1 1 d . .
H2 H 0.3203 -0.0426 1.1694 0.075 Uiso 1 1 calc R U
C3 C 0.1993(2) -0.09710(15) 1.06219(14) 0.0589(6) Uani 1 1 d . .
H3A H 0.2134 -0.0871 1.0130 0.088 Uiso 1 1 calc R U
H3B H 0.1216 -0.1294 1.0684 0.088 Uiso 1 1 calc R U
H3C H 0.2694 -0.1298 1.0812 0.088 Uiso 1 1 calc R U
C4 C 0.2737(2) 0.0869(2) 1.18760(13) 0.0761(9) Uani 1 1 d . .
H4A H 0.3618 0.1025 1.1969 0.091 Uiso 1 1 calc R U
H4B H 0.2286 0.0847 1.2321 0.091 Uiso 1 1 calc R U
C5 C 0.2137(2) 0.15381(17) 1.14054(13) 0.0635(7) Uani 1 1 d . .
H5A H 0.2711 0.1669 1.1019 0.076 Uiso 1 1 calc R U
H5B H 0.1997 0.2072 1.1668 0.076 Uiso 1 1 calc R U
C6 C 0.08864(19) 0.12157(14) 1.11168(11) 0.0455(5) Uani 1 1 d . .
C7 C -0.0050(3) 0.11073(18) 1.16998(14) 0.0698(8) Uani 1 1 d . .
H7A H -0.0883 0.1005 1.1507 0.105 Uiso 1 1 calc R U
H7B H -0.0065 0.1627 1.1981 0.105 Uiso 1 1 calc R U
H7C H 0.0196 0.0620 1.1987 0.105 Uiso 1 1 calc R U
C8 C 0.0408(3) 0.19077(15) 1.06271(14) 0.0698(7) Uani 1 1 d . .
H8A H 0.1005 0.1984 1.0249 0.105 Uiso 1 1 calc R U
H8B H 0.0316 0.2447 1.0879 0.105 Uiso 1 1 calc R U
H8C H -0.0404 0.1736 1.0439 0.105 Uiso 1 1 calc R U
C9 C 0.3202(2) 0.10516(17) 0.84507(12) 0.0550(6) Uani 1 1 d . .
H9A H 0.2940 0.0719 0.8042 0.066 Uiso 1 1 calc R U
H9B H 0.4087 0.1216 0.8384 0.066 Uiso 1 1 calc R U
C10 C 0.2430(2) 0.18442(15) 0.84886(12) 0.0544(6) Uani 1 1 d . .
H10A H 0.2741 0.2200 0.8874 0.065 Uiso 1 1 calc R U
H10B H 0.2551 0.2174 0.8058 0.065 Uiso 1 1 calc R U
C11 C 0.3767(2) 0.08778(14) 0.96472(11) 0.0468(5) Uani 1 1 d . .
H11A H 0.4658 0.0931 0.9539 0.070 Uiso 1 1 calc R U
H11B H 0.3662 0.0510 1.0051 0.070 Uiso 1 1 calc R U
H11C H 0.3420 0.1444 0.9745 0.070 Uiso 1 1 calc R U
C12 C 0.3697(2) -0.03275(16) 0.89101(14) 0.0591(6) Uani 1 1 d . .
H12A H 0.3261 -0.0600 0.8524 0.089 Uiso 1 1 calc R U
H12B H 0.3641 -0.0695 0.9318 0.089 Uiso 1 1 calc R U
H12C H 0.4577 -0.0241 0.8789 0.089 Uiso 1 1 calc R U
C13 C 0.0536(2) 0.13104(16) 0.79724(11) 0.0543(6) Uani 1 1 d . .
H13A H 0.0688 0.1680 0.7574 0.081 Uiso 1 1 calc R U
H13B H -0.0366 0.1241 0.8039 0.081 Uiso 1 1 calc R U
H13C H 0.0918 0.0750 0.7892 0.081 Uiso 1 1 calc R U
C14 C 0.0488(2) 0.25193(14) 0.87136(14) 0.0644(7) Uani 1 1 d . .
H14A H 0.0642 0.2901 0.8322 0.097 Uiso 1 1 calc R U
H14B H 0.0836 0.2774 0.9133 0.097 Uiso 1 1 calc R U
H14C H -0.0413 0.2436 0.8771 0.097 Uiso 1 1 calc R U

loop_
_atom_site_aniso_label
_atom_site_aniso_U_11
_atom_site_aniso_U_22
_atom_site_aniso_U_33
_atom_site_aniso_U_23
_atom_site_aniso_U_13
_atom_site_aniso_U_12
Na1 0.0309(4) 0.0378(4) 0.0329(4) 0.0015(3) 0.0001(3) -0.0027(3)
N1 0.0350(8) 0.0411(9) 0.0342(8) -0.0027(7) -0.0027(6) -0.0040(7)
N2 0.0340(8) 0.0524(10) 0.0394(9) 0.0014(7) 0.0018(7) -0.0002(7)
N3 0.0426(9) 0.0399(9) 0.0448(10) 0.0084(7) -0.0033(7) -0.0035(7)
C1 0.0334(9) 0.0521(11) 0.0453(11) 0.0139(9) 0.0037(8) -0.0062(9)
C2 0.0427(12) 0.0919(19) 0.0540(14) 0.0271(14) -0.0111(11) -0.0108(12)
C3 0.0453(12) 0.0488(12) 0.0825(18) 0.0132(12) 0.0058(12) 0.0029(10)
C4 0.0563(15) 0.128(3) 0.0436(14) 0.0035(15) -0.0128(11) -0.0316(16)
C5 0.0652(15) 0.0740(16) 0.0514(14) -0.0148(12) 0.0073(12) -0.0287(13)
C6 0.0460(11) 0.0500(12) 0.0406(11) -0.0109(9) 0.0024(9) -0.0098(9)
C7 0.0672(16) 0.0689(17) 0.0735(17) -0.0251(14) 0.0253(14) -0.0211(13)
C8 0.0906(19) 0.0449(13) 0.0737(17) -0.0094(12) -0.0002(15) 0.0063(13)
C9 0.0370(11) 0.0850(17) 0.0430(12) 0.0116(11) 0.0041(9) -0.0048(11)
C10 0.0500(12) 0.0641(14) 0.0492(13) 0.0208(11) -0.0057(10) -0.0176(11)
C11 0.0421(11) 0.0545(12) 0.0438(12) 0.0036(10) -0.0021(9) -0.0057(10)
C12 0.0431(11) 0.0697(15) 0.0644(15) -0.0144(12) 0.0035(11) 0.0063(11)
C13 0.0547(13) 0.0645(14) 0.0436(12) 0.0075(11) -0.0079(10) -0.0129(11)
C14 0.0784(17) 0.0439(12) 0.0709(17) 0.0145(12) -0.0025(14) 0.0064(12)

loop_
_atom_type_symbol
_atom_type_description
_atom_type_scat_dispersion_real
_atom_type_scat_dispersion_imag
_atom_type_scat_source
Na Na 0.1353 0.1239 'International Tables Vol C Tables 4.2.6.8 and 6.1.1.4'
N N 0.0311 0.0180 'International Tables Vol C Tables 4.2.6.8 and 6.1.1.4'
C C 0.0181 0.0091 'International Tables Vol C Tables 4.2.6.8 and 6.1.1.4'
H H 0.0000 0.0000 'International Tables Vol C Tables 4.2.6.8 and 6.1.1.4'

loop_
_geom_angle_atom_site_label_1
_geom_angle_atom_site_label_2
_geom_angle_atom_site_label_3
_geom_angle
_geom_angle_site_symmetry_1
_geom_angle_site_symmetry_3
N1 Na1 N1 100.90(5) . 5_557
N1 Na1 N2 105.28(6) . .
N1 Na1 N2 137.00(6) 5_557 .
N1 Na1 N3 133.56(6) . .
N1 Na1 N3 111.88(6) 5_557 .
N2 Na1 N3 71.97(5) . .
N1 Na1 Na1 51.15(4) . 5_557
N1 Na1 Na1 49.75(4) 5_557 5_557
N2 Na1 Na1 141.71(5) . 5_557
N3 Na1 Na1 146.22(5) . 5_557
C1 N1 C6 113.71(17) . .
C1 N1 Na1 116.07(13) . .
C6 N1 Na1 118.06(12) . .
C1 N1 Na1 106.33(12) . 5_557
C6 N1 Na1 118.70(11) . 5_557
Na1 N1 Na1 79.10(5) . 5_557
C11 N2 C9 111.25(17) . .
C11 N2 C12 107.80(17) . .
C9 N2 C12 109.36(18) . .
C11 N2 Na1 102.17(12) . .
C9 N2 Na1 109.40(12) . .
C12 N2 Na1 116.66(13) . .
C14 N3 C13 109.16(18) . .
C14 N3 C10 108.19(17) . .
C13 N3 C10 110.66(18) . .
C14 N3 Na1 120.22(14) . .
C13 N3 Na1 101.76(12) . .
C10 N3 Na1 106.60(12) . .
N1 C1 C2 127.5(2) . .
N1 C1 C3 114.48(18) . .
C2 C1 C3 118.0(2) . .
C1 C2 C4 121.4(2) . .
C1 C2 H2 119.3 . .
C4 C2 H2 119.3 . .
C1 C3 H3A 109.5 . .
C1 C3 H3B 109.5 . .
H3A C3 H3B 109.5 . .
C1 C3 H3C 109.5 . .
H3A C3 H3C 109.5 . .
H3B C3 H3C 109.5 . .
C2 C4 C5 109.05(19) . .
C2 C4 H4A 109.9 . .
C5 C4 H4A 109.9 . .
C2 C4 H4B 109.9 . .
C5 C4 H4B 109.9 . .
H4A C4 H4B 108.3 . .
C4 C5 C6 111.0(2) . .
C4 C5 H5A 109.4 . .
C6 C5 H5A 109.4 . .
C4 C5 H5B 109.4 . .
C6 C5 H5B 109.4 . .
H5A C5 H5B 108.0 . .
N1 C6 C7 110.28(17) . .
N1 C6 C8 108.61(17) . .
C7 C6 C8 108.7(2) . .
N1 C6 C5 112.63(18) . .
C7 C6 C5 109.84(19) . .
C8 C6 C5 106.6(2) . .
C6 C7 H7A 109.5 . .
C6 C7 H7B 109.5 . .
H7A C7 H7B 109.5 . .
C6 C7 H7C 109.5 . .
H7A C7 H7C 109.5 . .
H7B C7 H7C 109.5 . .
C6 C8 H8A 109.5 . .
C6 C8 H8B 109.5 . .
H8A C8 H8B 109.5 . .
C6 C8 H8C 109.5 . .
H8A C8 H8C 109.5 . .
H8B C8 H8C 109.5 . .
N2 C9 C10 114.35(18) . .
N2 C9 H9A 108.7 . .
C10 C9 H9A 108.7 . .
N2 C9 H9B 108.7 . .
C10 C9 H9B 108.7 . .
H9A C9 H9B 107.6 . .
N3 C10 C9 114.71(18) . .
N3 C10 H10A 108.6 . .
C9 C10 H10A 108.6 . .
N3 C10 H10B 108.6 . .
C9 C10 H10B 108.6 . .
H10A C10 H10B 107.6 . .
N2 C11 H11A 109.5 . .
N2 C11 H11B 109.5 . .
H11A C11 H11B 109.5 . .
N2 C11 H11C 109.5 . .
H11A C11 H11C 109.5 . .
H11B C11 H11C 109.5 . .
N2 C12 H12A 109.5 . .
N2 C12 H12B 109.5 . .
H12A C12 H12B 109.5 . .
N2 C12 H12C 109.5 . .
H12A C12 H12C 109.5 . .
H12B C12 H12C 109.5 . .
N3 C13 H13A 109.5 . .
N3 C13 H13B 109.5 . .
H13A C13 H13B 109.5 . .
N3 C13 H13C 109.5 . .
H13A C13 H13C 109.5 . .
H13B C13 H13C 109.5 . .
N3 C14 H14A 109.5 . .
N3 C14 H14B 109.5 . .
H14A C14 H14B 109.5 . .
N3 C14 H14C 109.5 . .
H14A C14 H14C 109.5 . .
H14B C14 H14C 109.5 . .

loop_
_geom_bond_atom_site_label_1
_geom_bond_atom_site_label_2
_geom_bond_distance
_geom_bond_site_symmetry_2
Na1 N1 2.4338(17) .
Na1 N1 2.4835(16) 5_557
Na1 N2 2.5262(17) .
Na1 N3 2.5924(17) .
Na1 Na1 3.1314(13) 5_557
N1 C1 1.356(2) .
N1 C6 1.475(2) .
N1 Na1 2.4835(16) 5_557
N2 C11 1.461(3) .
N2 C9 1.464(3) .
N2 C12 1.470(3) .
N3 C14 1.457(3) .
N3 C13 1.460(3) .
N3 C10 1.471(3) .
C1 C2 1.370(3) .
C1 C3 1.507(3) .
C2 C4 1.483(4) .
C2 H2 0.9500 .
C3 H3A 0.9800 .
C3 H3B 0.9800 .
C3 H3C 0.9800 .
C4 C5 1.530(4) .
C4 H4A 0.9900 .
C4 H4B 0.9900 .
C5 C6 1.536(3) .
C5 H5A 0.9900 .
C5 H5B 0.9900 .
C6 C7 1.521(3) .
C6 C8 1.529(3) .
C7 H7A 0.9800 .
C7 H7B 0.9800 .
C7 H7C 0.9800 .
C8 H8A 0.9800 .
C8 H8B 0.9800 .
C8 H8C 0.9800 .
C9 C10 1.492(3) .
C9 H9A 0.9900 .
C9 H9B 0.9900 .
C10 H10A 0.9900 .
C10 H10B 0.9900 .
C11 H11A 0.9800 .
C11 H11B 0.9800 .
C11 H11C 0.9800 .
C12 H12A 0.9800 .
C12 H12B 0.9800 .
C12 H12C 0.9800 .
C13 H13A 0.9800 .
C13 H13B 0.9800 .
C13 H13C 0.9800 .
C14 H14A 0.9800 .
C14 H14B 0.9800 .
C14 H14C 0.9800 .

loop_
_geom_torsion_atom_site_label_1
_geom_torsion_atom_site_label_2
_geom_torsion_atom_site_label_3
_geom_torsion_atom_site_label_4
_geom_torsion
_geom_torsion_site_symmetry_1
C6 N1 C1 C2 -3.8(3) .
Na1 N1 C1 C2 138.13(19) .
Na1 N1 C1 C2 -136.23(19) 5_557
C6 N1 C1 C3 177.07(17) .
Na1 N1 C1 C3 -41.0(2) .
Na1 N1 C1 C3 44.60(19) 5_557
N1 C1 C2 C4 -5.7(3) .
C3 C1 C2 C4 173.4(2) .
C1 C2 C4 C5 -17.0(3) .
C2 C4 C5 C6 46.4(3) .
C1 N1 C6 C7 -87.9(2) .
Na1 N1 C6 C7 131.02(18) .
Na1 N1 C6 C7 38.3(2) 5_557
C1 N1 C6 C8 153.06(19) .
Na1 N1 C6 C8 12.0(2) .
Na1 N1 C6 C8 -80.7(2) 5_557
C1 N1 C6 C5 35.2(2) .
Na1 N1 C6 C5 -105.88(18) .
Na1 N1 C6 C5 161.40(14) 5_557
C4 C5 C6 N1 -58.0(3) .
C4 C5 C6 C7 65.4(3) .
C4 C5 C6 C8 -177.0(2) .
C11 N2 C9 C10 -72.4(2) .
C12 N2 C9 C10 168.66(19) .
Na1 N2 C9 C10 39.8(2) .
C14 N3 C10 C9 171.8(2) .
C13 N3 C10 C9 -68.6(2) .
Na1 N3 C10 C9 41.2(2) .
N2 C9 C10 N3 -58.5(3) .
